data_7157658
loop_
_publ_author_name
'Gadigennavar, Savita'
'Sankararaman, Sethuraman'

_publ_section_title
;
 Synthesis and application of
 3,4,7,8-tetrakis-exo-methylenecycloocta-1,5-diene as a versatile
 Diels-Alder diene: synthesis of V-shaped cyclooctatetraene fused acenes.
;
_journal_issue 34
_journal_name_full 'Organic &amp; biomolecular chemistry'
_journal_page_first 6738
_journal_page_last 6744
_journal_paper_doi 10.1039/d0ob01544j
_journal_volume 18
_journal_year 2020
_chemical_formula_moiety '2(C34 H30 N2 O6), H2O'
_chemical_formula_sum 'C68 H62 N4 O13'
_chemical_formula_weight 1143.21
_space_group_crystal_system orthorhombic
_space_group_IT_number 43
_space_group_name_Hall 'F 2 -2d'
_space_group_name_H-M_alt 'F d d 2'
_atom_sites_solution_hydrogens geom
_audit_creation_method SHELXL-2014/7
_audit_update_record
;
2020-07-22 deposited with the CCDC.	2020-08-11 downloaded from the CCDC.
;
_cell_angle_alpha 90
_cell_angle_beta 90
_cell_angle_gamma 90
_cell_formula_units_Z 4
_cell_length_a 21.741(4)
_cell_length_b 13.765(2)
_cell_length_c 21.012(3)
_cell_measurement_reflns_used 5667
_cell_measurement_temperature 293(2)
_cell_measurement_theta_max 25.30
_cell_measurement_theta_min 2.68
_cell_volume 6288.2(17)
_computing_cell_refinement 'APEX2/SAINT (Bruker, 2004)'
_computing_data_collection 'APEX2 (Bruker, 2004)'
_computing_data_reduction 'SAINT/XPREP (Bruker, 2004)'
_computing_molecular_graphics 'ORTEP3 (Farrugia, 1997) and Mercury (Bruno et al., 2002)'
_computing_publication_material 'SHELXL-2014/7 (Sheldrick, 2014)'
_computing_structure_refinement 'SHELXL-2014/7 (Sheldrick, 2014)'
_computing_structure_solution 'SHELXT-2014/4 (Sheldrick, 2014)'
_diffrn_ambient_temperature 293(2)
_diffrn_measured_fraction_theta_full 0.994
_diffrn_measured_fraction_theta_max 0.993
_diffrn_measurement_device_type 'Bruker axs kappa apex2 CCD Diffractometer'
_diffrn_measurement_method '\w and \f scan'
_diffrn_radiation_monochromator graphite
_diffrn_radiation_source 'fine-focus sealed tube'
_diffrn_radiation_type MoK\a
_diffrn_radiation_wavelength 0.71073
_diffrn_reflns_av_R_equivalents 0.0212
_diffrn_reflns_av_unetI/netI 0.0182
_diffrn_reflns_Laue_measured_fraction_full 0.994
_diffrn_reflns_Laue_measured_fraction_max 0.993
_diffrn_reflns_limit_h_max 25
_diffrn_reflns_limit_h_min -24
_diffrn_reflns_limit_k_max 16
_diffrn_reflns_limit_k_min -16
_diffrn_reflns_limit_l_max 24
_diffrn_reflns_limit_l_min -23
_diffrn_reflns_number 11691
_diffrn_reflns_point_group_measured_fraction_full 0.957
_diffrn_reflns_point_group_measured_fraction_max 0.957
_diffrn_reflns_theta_full 24.989
_diffrn_reflns_theta_max 24.989
_diffrn_reflns_theta_min 2.696
_exptl_absorpt_coefficient_mu 0.084
_exptl_absorpt_correction_T_max 0.7458
_exptl_absorpt_correction_T_min 0.6545
_exptl_absorpt_correction_type multi-scan
_exptl_absorpt_process_details 'SADABS (Bruker, 2014)'
_exptl_crystal_colour colourless
_exptl_crystal_density_diffrn 1.208
_exptl_crystal_description block
_exptl_crystal_F_000 2408
_exptl_crystal_size_max 0.250
_exptl_crystal_size_mid 0.200
_exptl_crystal_size_min 0.150
_refine_diff_density_max 0.631
_refine_diff_density_min -0.242
_refine_diff_density_rms 0.090
_refine_ls_abs_structure_details
;
 Flack x determined using 963 quotients [(I+)-(I-)]/[(I+)+(I-)]
 (Parsons, Flack and Wagner, Acta Cryst. B69 (2013) 249-259).
;
_refine_ls_abs_structure_Flack 0.1(4)
_refine_ls_extinction_method none
_refine_ls_goodness_of_fit_ref 1.103
_refine_ls_hydrogen_treatment constr
_refine_ls_matrix_type full
_refine_ls_number_parameters 200
_refine_ls_number_reflns 2645
_refine_ls_number_restraints 1
_refine_ls_restrained_S_all 1.103
_refine_ls_R_factor_all 0.0711
_refine_ls_R_factor_gt 0.0635
_refine_ls_shift/su_max 0.000
_refine_ls_shift/su_mean 0.000
_refine_ls_structure_factor_coef Fsqd
_refine_ls_weighting_details 'w=1/[\s^2^(Fo^2^)+(0.1150P)^2^+6.3671P] where P=(Fo^2^+2Fc^2^)/3'
_refine_ls_weighting_scheme calc
_refine_ls_wR_factor_gt 0.1733
_refine_ls_wR_factor_ref 0.1820
_reflns_Friedel_coverage 0.871
_reflns_Friedel_fraction_full 0.918
_reflns_Friedel_fraction_max 0.918
_reflns_number_gt 2302
_reflns_number_total 2645
_reflns_threshold_expression 'I > 2\s(I)'
_cod_data_source_file d0ob01544j2.cif
_cod_data_source_block IMDPH
_cod_depositor_comments 'Adding full bibliography for 7157657--7157659.cif.'
_cod_original_cell_volume 6288.0(18)
_cod_database_code 7157658
_shelx_shelxl_version_number 2014/7
_shelx_space_group_comment
;
The symmetry employed for this shelxl refinement is uniquely defined
by the following loop, which should always be used as a source of
symmetry information in preference to the above space-group names.
They are only intended as comments.
;
_shelx_estimated_absorpt_t_min 0.979
_shelx_estimated_absorpt_t_max 0.987

loop_
_space_group_symop_operation_xyz
'x, y, z'
'-x, -y, z'
'-x+1/4, y+1/4, z+1/4'
'x+1/4, -y+1/4, z+1/4'
'x, y+1/2, z+1/2'
'-x, -y+1/2, z+1/2'
'-x+1/4, y+3/4, z+3/4'
'x+1/4, -y+3/4, z+3/4'
'x+1/2, y, z+1/2'
'-x+1/2, -y, z+1/2'
'-x+3/4, y+1/4, z+3/4'
'x+3/4, -y+1/4, z+3/4'
'x+1/2, y+1/2, z'
'-x+1/2, -y+1/2, z'
'-x+3/4, y+3/4, z+1/4'
'x+3/4, -y+3/4, z+1/4'

loop_
_atom_site_label
_atom_site_type_symbol
_atom_site_fract_x
_atom_site_fract_y
_atom_site_fract_z
_atom_site_U_iso_or_equiv
_atom_site_adp_type
_atom_site_occupancy
_atom_site_site_symmetry_order
_atom_site_calc_flag
_atom_site_refinement_flags_posn
_atom_site_refinement_flags_adp
_atom_site_refinement_flags_occupancy
_atom_site_disorder_assembly
_atom_site_disorder_group
C1 C 0.3125(2) 0.0295(4) 0.1233(3) 0.0541(12) Uani 1 1 d . . . . .
H1 H 0.2801 0.0569 0.1460 0.065 Uiso 1 1 calc R U . . .
C2 C 0.3094(2) 0.0266(4) 0.0592(3) 0.0653(15) Uani 1 1 d . . . . .
H2 H 0.2754 0.0517 0.0381 0.078 Uiso 1 1 calc R U . . .
C3 C 0.3581(2) -0.0146(4) 0.0247(3) 0.0580(13) Uani 1 1 d . . . . .
C4 C 0.4092(2) -0.0497(4) 0.0566(2) 0.0563(13) Uani 1 1 d . . . . .
H4 H 0.4422 -0.0752 0.0339 0.068 Uiso 1 1 calc R U . . .
C5 C 0.4111(2) -0.0467(3) 0.1223(2) 0.0498(11) Uani 1 1 d . . . . .
H5 H 0.4451 -0.0713 0.1438 0.060 Uiso 1 1 calc R U . . .
C6 C 0.36252(18) -0.0073(3) 0.1561(2) 0.0429(10) Uani 1 1 d . . . . .
C7 C 0.3196(2) -0.0464(3) 0.2616(2) 0.0504(11) Uani 1 1 d . . . . .
C8 C 0.4055(2) 0.0507(3) 0.2584(2) 0.0509(11) Uani 1 1 d . . . . .
C9 C 0.3885(2) 0.0443(4) 0.3281(2) 0.0568(12) Uani 1 1 d . . . . .
H9 H 0.4220 0.0149 0.3525 0.068 Uiso 1 1 calc R U . . .
C10 C 0.3750(2) 0.1482(4) 0.3525(2) 0.0579(12) Uani 1 1 d . . . . .
H10A H 0.3694 0.1470 0.3983 0.070 Uiso 1 1 calc R U . . .
H10B H 0.4096 0.1902 0.3430 0.070 Uiso 1 1 calc R U . . .
C11 C 0.3183(2) 0.1868(3) 0.3213(2) 0.0484(11) Uani 1 1 d . . . . .
C12 C 0.2679(2) 0.1297(3) 0.3218(2) 0.0496(11) Uani 1 1 d . . . . .
C13 C 0.2743(3) 0.0333(4) 0.3556(3) 0.0622(14) Uani 1 1 d . . . . .
H13A H 0.2379 -0.0058 0.3484 0.075 Uiso 1 1 calc R U . . .
H13B H 0.2785 0.0439 0.4010 0.075 Uiso 1 1 calc R U . . .
C14 C 0.3316(2) -0.0202(3) 0.3300(2) 0.0553(12) Uani 1 1 d . . . . .
H14 H 0.3396 -0.0789 0.3551 0.066 Uiso 1 1 calc R U . . .
C15 C 0.3996(4) -0.0523(8) -0.0769(3) 0.103(3) Uani 1 1 d . . . . .
H15A H 0.4369 -0.0169 -0.0690 0.155 Uiso 1 1 calc R U . . .
H15B H 0.3889 -0.0468 -0.1211 0.155 Uiso 1 1 calc R U . . .
H15C H 0.4056 -0.1194 -0.0663 0.155 Uiso 1 1 calc R U . . .
C16 C 0.3242(2) 0.2771(3) 0.2842(3) 0.0534(12) Uani 1 1 d . . . . .
H16 H 0.3574 0.2800 0.2563 0.064 Uiso 1 1 calc R U . . .
C17 C 0.2883(2) 0.3542(3) 0.2856(2) 0.0540(12) Uani 1 1 d . . . . .
H17 H 0.3006 0.4056 0.2599 0.065 Uiso 1 1 calc R U . . .
N1 N 0.36407(15) -0.0042(3) 0.22362(18) 0.0433(9) Uani 1 1 d . . . . .
O1 O 0.3514(2) -0.0132(4) -0.0390(2) 0.0885(14) Uani 1 1 d . . . . .
O2 O 0.27717(19) -0.0928(3) 0.2409(2) 0.0756(12) Uani 1 1 d . . . . .
O3 O 0.44672(19) 0.0979(3) 0.2347(2) 0.0790(13) Uani 1 1 d . . . . .
O4 O 0.2899(14) 0.2253(19) 0.5032(8) 0.131(10) Uani 0.25 1 d . . P A -1

loop_
_atom_site_aniso_label
_atom_site_aniso_U_11
_atom_site_aniso_U_22
_atom_site_aniso_U_33
_atom_site_aniso_U_23
_atom_site_aniso_U_13
_atom_site_aniso_U_12
C1 0.039(2) 0.060(3) 0.064(3) 0.000(2) 0.007(2) 0.009(2)
C2 0.040(3) 0.085(4) 0.070(4) 0.010(3) -0.004(2) 0.018(3)
C3 0.054(3) 0.066(3) 0.054(3) -0.003(2) -0.006(2) 0.007(2)
C4 0.047(3) 0.063(3) 0.059(3) -0.006(2) 0.007(2) 0.017(2)
C5 0.043(3) 0.048(2) 0.058(3) 0.005(2) -0.003(2) 0.0070(19)
C6 0.034(2) 0.040(2) 0.054(3) 0.0009(17) 0.0055(19) -0.0012(18)
C7 0.048(3) 0.041(2) 0.062(3) 0.0056(19) 0.008(2) -0.003(2)
C8 0.040(2) 0.052(2) 0.060(3) -0.005(2) -0.001(2) 0.002(2)
C9 0.058(3) 0.059(3) 0.054(3) 0.001(2) -0.007(2) 0.015(2)
C10 0.057(3) 0.066(3) 0.051(3) -0.010(2) -0.010(2) 0.006(2)
C11 0.049(3) 0.047(2) 0.049(3) -0.0048(19) 0.000(2) 0.004(2)
C12 0.050(3) 0.046(2) 0.053(3) 0.0006(19) 0.011(2) 0.003(2)
C13 0.068(3) 0.055(3) 0.064(3) 0.011(2) 0.018(3) 0.005(2)
C14 0.060(3) 0.049(2) 0.057(3) 0.015(2) 0.009(2) 0.008(2)
C15 0.096(5) 0.159(8) 0.056(4) -0.019(4) 0.003(4) 0.025(5)
C16 0.046(3) 0.048(2) 0.067(3) 0.001(2) 0.005(2) -0.005(2)
C17 0.051(3) 0.047(2) 0.064(3) 0.006(2) -0.004(2) -0.006(2)
N1 0.039(2) 0.0421(18) 0.049(2) 0.0013(14) 0.0019(16) -0.0032(15)
O1 0.073(3) 0.135(4) 0.058(2) -0.009(2) -0.013(2) 0.027(3)
O2 0.068(2) 0.075(2) 0.084(3) 0.001(2) 0.015(2) -0.029(2)
O3 0.062(2) 0.093(3) 0.082(3) -0.020(2) 0.014(2) -0.035(2)
O4 0.20(3) 0.15(2) 0.036(7) -0.052(11) -0.030(12) -0.003(18)

loop_
_atom_type_symbol
_atom_type_description
_atom_type_scat_dispersion_real
_atom_type_scat_dispersion_imag
_atom_type_scat_source
C C 0.0033 0.0016 'International Tables Vol C Tables 4.2.6.8 and 6.1.1.4'
H H 0.0000 0.0000 'International Tables Vol C Tables 4.2.6.8 and 6.1.1.4'
N N 0.0061 0.0033 'International Tables Vol C Tables 4.2.6.8 and 6.1.1.4'
O O 0.0106 0.0060 'International Tables Vol C Tables 4.2.6.8 and 6.1.1.4'

loop_
_geom_angle_atom_site_label_1
_geom_angle_atom_site_label_2
_geom_angle_atom_site_label_3
_geom_angle
_geom_angle_site_symmetry_1
_geom_angle_site_symmetry_3
_geom_angle_publ_flag
C2 C1 C6 121.7(4) . . ?
C2 C1 H1 119.2 . . ?
C6 C1 H1 119.2 . . ?
C1 C2 C3 119.4(5) . . ?
C1 C2 H2 120.3 . . ?
C3 C2 H2 120.3 . . ?
O1 C3 C4 125.0(5) . . ?
O1 C3 C2 115.2(4) . . ?
C4 C3 C2 119.8(5) . . ?
C5 C4 C3 119.8(4) . . ?
C5 C4 H4 120.1 . . ?
C3 C4 H4 120.1 . . ?
C4 C5 C6 120.2(4) . . ?
C4 C5 H5 119.9 . . ?
C6 C5 H5 119.9 . . ?
C1 C6 C5 119.2(4) . . ?
C1 C6 N1 120.4(4) . . ?
C5 C6 N1 120.5(4) . . ?
O2 C7 N1 123.5(5) . . ?
O2 C7 C14 127.2(4) . . ?
N1 C7 C14 109.2(4) . . ?
O3 C8 N1 123.8(5) . . ?
O3 C8 C9 127.5(5) . . ?
N1 C8 C9 108.7(4) . . ?
C8 C9 C14 105.0(4) . . ?
C8 C9 C10 108.3(4) . . ?
C14 C9 C10 112.1(4) . . ?
C8 C9 H9 110.4 . . ?
C14 C9 H9 110.4 . . ?
C10 C9 H9 110.4 . . ?
C11 C10 C9 109.8(4) . . ?
C11 C10 H10A 109.7 . . ?
C9 C10 H10A 109.7 . . ?
C11 C10 H10B 109.7 . . ?
C9 C10 H10B 109.7 . . ?
H10A C10 H10B 108.2 . . ?
C12 C11 C16 124.6(4) . . ?
C12 C11 C10 117.4(4) . . ?
C16 C11 C10 117.3(4) . . ?
C11 C12 C17 126.1(4) . 14 ?
C11 C12 C13 116.2(4) . . ?
C17 C12 C13 117.1(4) 14 . ?
C12 C13 C14 109.3(4) . . ?
C12 C13 H13A 109.8 . . ?
C14 C13 H13A 109.8 . . ?
C12 C13 H13B 109.8 . . ?
C14 C13 H13B 109.8 . . ?
H13A C13 H13B 108.3 . . ?
C7 C14 C9 104.8(4) . . ?
C7 C14 C13 107.9(4) . . ?
C9 C14 C13 112.7(4) . . ?
C7 C14 H14 110.5 . . ?
C9 C14 H14 110.5 . . ?
C13 C14 H14 110.5 . . ?
O1 C15 H15A 109.5 . . ?
O1 C15 H15B 109.5 . . ?
H15A C15 H15B 109.5 . . ?
O1 C15 H15C 109.5 . . ?
H15A C15 H15C 109.5 . . ?
H15B C15 H15C 109.5 . . ?
C17 C16 C11 127.9(5) . . ?
C17 C16 H16 116.0 . . ?
C11 C16 H16 116.0 . . ?
C16 C17 C12 129.2(4) . 14 ?
C16 C17 H17 115.4 . . ?
C12 C17 H17 115.4 14 . ?
C7 N1 C8 112.4(4) . . ?
C7 N1 C6 123.2(4) . . ?
C8 N1 C6 124.0(4) . . ?
C3 O1 C15 118.1(5) . . ?

loop_
_geom_bond_atom_site_label_1
_geom_bond_atom_site_label_2
_geom_bond_distance
_geom_bond_site_symmetry_2
_geom_bond_publ_flag
C1 C2 1.348(8) . ?
C1 C6 1.384(7) . ?
C1 H1 0.9300 . ?
C2 C3 1.403(7) . ?
C2 H2 0.9300 . ?
C3 O1 1.347(7) . ?
C3 C4 1.384(7) . ?
C4 C5 1.381(7) . ?
C4 H4 0.9300 . ?
C5 C6 1.384(6) . ?
C5 H5 0.9300 . ?
C6 N1 1.419(6) . ?
C7 O2 1.203(6) . ?
C7 N1 1.382(6) . ?
C7 C14 1.505(7) . ?
C8 O3 1.213(6) . ?
C8 N1 1.384(6) . ?
C8 C9 1.513(7) . ?
C9 C14 1.524(8) . ?
C9 C10 1.547(7) . ?
C9 H9 0.9800 . ?
C10 C11 1.495(7) . ?
C10 H10A 0.9700 . ?
C10 H10B 0.9700 . ?
C11 C12 1.347(7) . ?
C11 C16 1.473(7) . ?
C12 C17 1.456(7) 14 ?
C12 C13 1.511(7) . ?
C13 C14 1.543(7) . ?
C13 H13A 0.9700 . ?
C13 H13B 0.9700 . ?
C14 H14 0.9800 . ?
C15 O1 1.422(8) . ?
C15 H15A 0.9600 . ?
C15 H15B 0.9600 . ?
C15 H15C 0.9600 . ?
C16 C17 1.319(7) . ?
C16 H16 0.9300 . ?
C17 C12 1.456(7) 14 ?
C17 H17 0.9300 . ?

loop_
_geom_torsion_atom_site_label_1
_geom_torsion_atom_site_label_2
_geom_torsion_atom_site_label_3
_geom_torsion_atom_site_label_4
_geom_torsion
_geom_torsion_site_symmetry_1
_geom_torsion_site_symmetry_2
_geom_torsion_site_symmetry_3
_geom_torsion_site_symmetry_4
_geom_torsion_publ_flag
C6 C1 C2 C3 0.0(9) . . . . ?
C1 C2 C3 O1 -179.3(6) . . . . ?
C1 C2 C3 C4 -1.5(8) . . . . ?
O1 C3 C4 C5 179.6(6) . . . . ?
C2 C3 C4 C5 2.0(8) . . . . ?
C3 C4 C5 C6 -1.1(8) . . . . ?
C2 C1 C6 C5 1.0(7) . . . . ?
C2 C1 C6 N1 -179.3(5) . . . . ?
C4 C5 C6 C1 -0.4(7) . . . . ?
C4 C5 C6 N1 179.9(4) . . . . ?
O3 C8 C9 C14 177.0(5) . . . . ?
N1 C8 C9 C14 -0.5(5) . . . . ?
O3 C8 C9 C10 57.1(7) . . . . ?
N1 C8 C9 C10 -120.5(4) . . . . ?
C8 C9 C10 C11 67.0(5) . . . . ?
C14 C9 C10 C11 -48.4(5) . . . . ?
C9 C10 C11 C12 49.7(6) . . . . ?
C9 C10 C11 C16 -121.1(5) . . . . ?
C16 C11 C12 C17 0.9(7) . . . 14 ?
C10 C11 C12 C17 -169.2(4) . . . 14 ?
C16 C11 C12 C13 171.6(4) . . . . ?
C10 C11 C12 C13 1.6(6) . . . . ?
C11 C12 C13 C14 -51.8(6) . . . . ?
C17 C12 C13 C14 119.8(5) 14 . . . ?
O2 C7 C14 C9 -176.2(5) . . . . ?
N1 C7 C14 C9 0.8(5) . . . . ?
O2 C7 C14 C13 -56.0(6) . . . . ?
N1 C7 C14 C13 121.1(4) . . . . ?
C8 C9 C14 C7 -0.2(5) . . . . ?
C10 C9 C14 C7 117.2(4) . . . . ?
C8 C9 C14 C13 -117.2(4) . . . . ?
C10 C9 C14 C13 0.2(6) . . . . ?
C12 C13 C14 C7 -66.6(5) . . . . ?
C12 C13 C14 C9 48.5(6) . . . . ?
C12 C11 C16 C17 56.3(7) . . . . ?
C10 C11 C16 C17 -133.6(5) . . . . ?
C11 C16 C17 C12 -2.7(9) . . . 14 ?
O2 C7 N1 C8 175.9(5) . . . . ?
C14 C7 N1 C8 -1.3(5) . . . . ?
O2 C7 N1 C6 3.3(7) . . . . ?
C14 C7 N1 C6 -173.9(3) . . . . ?
O3 C8 N1 C7 -176.5(5) . . . . ?
C9 C8 N1 C7 1.1(5) . . . . ?
O3 C8 N1 C6 -3.9(7) . . . . ?
C9 C8 N1 C6 173.7(4) . . . . ?
C1 C6 N1 C7 57.7(6) . . . . ?
C5 C6 N1 C7 -122.6(5) . . . . ?
C1 C6 N1 C8 -114.1(5) . . . . ?
C5 C6 N1 C8 65.6(5) . . . . ?
C4 C3 O1 C15 1.2(10) . . . . ?
C2 C3 O1 C15 178.9(7) . . . . ?
